data_4506360
loop_
_publ_author_name
'Xiong, Kecai'
'Jiang, Feilong'
'Gai, Yanli'
'He, Zhangzhen'
'Yuan, Daqiang'
'Chen, Lian'
'Su, Kongzhao'
'Hong, Maochun'

_publ_section_title
;
 Self-Assembly of Thiacalix[4]arene-Supported Nickel(II)/Cobalt(II)
 Complexes Sustained by in Situ Generated 5-Methyltetrazolate Ligand
;
_journal_issue 6
_journal_name_full 'Crystal Growth &amp; Design'
_journal_page_first 3335
_journal_paper_doi 10.1021/cg300483c
_journal_volume 12
_journal_year 2012
_chemical_formula_sum 'C160 H209 Co12 N35 O24 S12'
_chemical_formula_weight 4098.61
_chemical_name_systematic
; 
 ? 
;
_space_group_IT_number 62
_symmetry_cell_setting orthorhombic
_symmetry_space_group_name_Hall '-P 2ac 2n'
_symmetry_space_group_name_H-M 'P n m a'
_atom_sites_solution_hydrogens geom
_atom_sites_solution_primary direct
_atom_sites_solution_secondary difmap
_audit_creation_method SHELXL-97
_cell_angle_alpha 90.00
_cell_angle_beta 90.00
_cell_angle_gamma 90.00
_cell_formula_units_Z 4
_cell_length_a 41.923(10)
_cell_length_b 40.358(9)
_cell_length_c 16.146(4)
_cell_measurement_reflns_used 50905
_cell_measurement_temperature 123(2)
_cell_measurement_theta_max 27.4391
_cell_measurement_theta_min 2.5230
_cell_volume 27318(11)
_computing_cell_refinement 'CrystalClear (Rigaku Inc., 2008)'
_computing_data_collection 'CrystalClear (Rigaku Inc., 2008)'
_computing_data_reduction 'CrystalClear (Rigaku Inc., 2008)'
_computing_structure_refinement 'SHELXL-97 (Sheldrick, 1997)'
_computing_structure_solution 'SHELXS-97 (Sheldrick, 1990)'
_diffrn_ambient_temperature 123(2)
_diffrn_detector_area_resol_mean 28.5714
_diffrn_measured_fraction_theta_full 0.980
_diffrn_measured_fraction_theta_max 0.980
_diffrn_measurement_device_type Saturn724+
_diffrn_measurement_method CCD_Profile_fitting
_diffrn_radiation_monochromator graphite
_diffrn_radiation_source 'fine-focus sealed tube'
_diffrn_radiation_type MoK\a
_diffrn_radiation_wavelength 0.71073
_diffrn_reflns_av_R_equivalents 0.0731
_diffrn_reflns_av_sigmaI/netI 0.0464
_diffrn_reflns_limit_h_max 50
_diffrn_reflns_limit_h_min -50
_diffrn_reflns_limit_k_max 48
_diffrn_reflns_limit_k_min -48
_diffrn_reflns_limit_l_max 19
_diffrn_reflns_limit_l_min -19
_diffrn_reflns_number 152459
_diffrn_reflns_theta_full 25.50
_diffrn_reflns_theta_max 25.50
_diffrn_reflns_theta_min 2.02
_exptl_absorpt_coefficient_mu 0.846
_exptl_absorpt_correction_T_max 0.8164
_exptl_absorpt_correction_T_min 0.7562
_exptl_absorpt_correction_type multi-scan
_exptl_crystal_colour Red
_exptl_crystal_density_diffrn 0.9964
_exptl_crystal_density_method 'not measured'
_exptl_crystal_description Prism
_exptl_crystal_F_000 8112
_exptl_crystal_size_max 0.35
_exptl_crystal_size_mid 0.28
_exptl_crystal_size_min 0.25
_platon_squeeze_details
;



SQUEEZE removed two disordered DMF molecules per formula unit. 
This valueis calculated based upon volume/count_electrons analysis 
and TG-MS analysis.
See ref: a) Y. F. Bi, X. T. Wang, W. P. Liao, X. F. Wang, X. W. Wang,
 H. J. Zhang and S. Gao, J. Am. Chem. Soc. 2009, 131, 11650; 
b)Y. F. Bi, S. C. Du and W. P. Liao, Chem. Commun., 2011, 47, 4724.
;
_refine_diff_density_max 0.899
_refine_diff_density_min -0.724
_refine_diff_density_rms 0.095
_refine_ls_extinction_method none
_refine_ls_goodness_of_fit_ref 1.074
_refine_ls_hydrogen_treatment constr
_refine_ls_matrix_type full
_refine_ls_number_parameters 1018
_refine_ls_number_reflns 25320
_refine_ls_number_restraints 22
_refine_ls_restrained_S_all 1.081
_refine_ls_R_factor_all 0.1195
_refine_ls_R_factor_gt 0.0949
_refine_ls_shift/su_max 0.006
_refine_ls_shift/su_mean 0.000
_refine_ls_structure_factor_coef Fsqd
_refine_ls_weighting_details 'calc w=1/[\s^2^(Fo^2^)+(0.1808P)^2^+14.1690P] where P=(Fo^2^+2Fc^2^)/3'
_refine_ls_weighting_scheme calc
_refine_ls_wR_factor_gt 0.2817
_refine_ls_wR_factor_ref 0.3082
_reflns_number_gt 18642
_reflns_number_total 25320
_reflns_threshold_expression >2sigma(I)
_cod_data_source_file cg300483c_si_002.cif
_cod_data_source_block complex_3
_cod_depositor_comments
;
The following automatic conversions were performed:

'_exptl_absorpt_correction_type' value 'Multi-scan' changed to
'multi-scan' according to
/home/saulius/struct/CIF-dictionaries/cif_core.dic dictionary named
'cif_core.dic' version 2.4.1 from 2010-06-29.

Automatic conversion script
Id: cif_fix_values 1891 2012-01-12 08:04:46Z andrius 
;
_cod_original_cell_volume 27317(11)
_cod_original_sg_symbol_H-M Pnma
_cod_database_code 4506360

loop_
_symmetry_equiv_pos_as_xyz
'x, y, z'
'-x+1/2, -y, z+1/2'
'x+1/2, -y+1/2, -z+1/2'
'-x, y+1/2, -z'
'-x, -y, -z'
'x-1/2, y, -z-1/2'
'-x-1/2, y-1/2, z-1/2'
'x, -y-1/2, z'

loop_
_atom_site_label
_atom_site_type_symbol
_atom_site_fract_x
_atom_site_fract_y
_atom_site_fract_z
_atom_site_U_iso_or_equiv
_atom_site_adp_type
_atom_site_occupancy
_atom_site_symmetry_multiplicity
_atom_site_calc_flag
_atom_site_refinement_flags
_atom_site_disorder_assembly
_atom_site_disorder_group
Co1 Co 0.228842(17) 0.332082(17) 0.19931(4) 0.0604(2) Uani 1 1 d . . .
Co2 Co 0.192767(18) 0.413532(17) 0.21818(5) 0.0671(2) Uani 1 1 d . . .
Co3 Co 0.193911(18) 0.413409(17) 0.41487(5) 0.0681(2) Uani 1 1 d . . .
Co4 Co 0.230675(16) 0.331983(16) 0.43079(4) 0.0624(2) Uani 1 1 d . . .
Co5 Co 0.155131(16) 0.294368(17) 0.43201(4) 0.0632(2) Uani 1 1 d . B .
Co6 Co 0.153256(16) 0.294301(17) 0.20595(4) 0.0594(2) Uani 1 1 d . B .
S1 S 0.28190(3) 0.33452(3) 0.13988(9) 0.0691(3) Uani 1 1 d . . .
S2 S 0.22438(4) 0.45826(3) 0.14613(9) 0.0732(4) Uani 1 1 d . . .
S3 S 0.22600(4) 0.45779(3) 0.48582(9) 0.0730(4) Uani 1 1 d . . .
S4 S 0.28460(3) 0.33454(3) 0.48398(9) 0.0710(4) Uani 1 1 d . . .
S5 S 0.10678(4) 0.31862(4) 0.49261(10) 0.0803(4) Uani 1 1 d . . .
S6 S 0.10385(3) 0.31848(4) 0.15196(10) 0.0748(4) Uani 1 1 d . . .
O1 O 0.22926(9) 0.38309(9) 0.1758(2) 0.0665(9) Uani 1 1 d . . .
O2 O 0.21969(9) 0.42979(8) 0.31531(19) 0.0678(9) Uani 1 1 d . . .
O3 O 0.23144(8) 0.38279(8) 0.4533(2) 0.0662(8) Uani 1 1 d . . .
O4 O 0.25298(9) 0.33550(8) 0.3133(2) 0.0648(9) Uani 1 1 d . . .
O5 O 0.15789(11) 0.44840(10) 0.2472(3) 0.0902(12) Uani 1 1 d . . .
O6 O 0.15885(10) 0.44833(10) 0.3873(3) 0.0906(12) Uani 1 1 d . . .
O8 O 0.17702(9) 0.38240(8) 0.31775(19) 0.0653(9) Uani 1 1 d . . .
O9 O 0.18290(8) 0.33521(8) 0.3875(2) 0.0651(8) Uani 1 1 d . . .
O10 O 0.18186(8) 0.33511(7) 0.2475(2) 0.0633(8) Uani 1 1 d . . .
O11 O 0.13324(11) 0.2500 0.4622(3) 0.0666(12) Uani 1 2 d S . .
O12 O 0.12973(8) 0.30075(9) 0.32033(19) 0.0650(8) Uani 1 1 d . . .
O13 O 0.13111(11) 0.2500 0.1778(3) 0.0650(12) Uani 1 2 d S . .
N1 N 0.16247(14) 0.39960(14) 0.1226(3) 0.0968(13) Uani 1 1 d DU . .
N2 N 0.1186(3) 0.3891(3) -0.0051(8) 0.118(3) Uiso 0.50 1 d PDU . .
N3 N 0.16424(14) 0.39912(12) 0.5125(3) 0.0846(13) Uani 1 1 d U . .
N4 N 0.1214(3) 0.3886(3) 0.6411(9) 0.116(4) Uiso 0.50 1 d P . .
N5 N 0.1898(3) 0.3141(2) -0.0359(4) 0.152(3) Uani 1 1 d . B .
N6 N 0.2134(2) 0.32645(18) 0.0152(4) 0.112(2) Uani 0.50 1 d P . .
C76' C 0.2134(2) 0.32645(18) 0.0152(4) 0.112(2) Uani 0.50 1 d P . .
N7 N 0.20551(12) 0.32149(11) 0.0876(3) 0.0764(12) Uani 1 1 d . B .
N8 N 0.17519(12) 0.30568(12) 0.0899(3) 0.0784(12) Uani 1 1 d . . .
N9 N 0.1959(3) 0.3128(2) 0.6706(4) 0.144(3) Uani 1 1 d . B .
N10 N 0.2185(2) 0.32524(18) 0.6161(4) 0.113(2) Uani 0.50 1 d P . .
C78' C 0.2185(2) 0.32524(18) 0.6161(4) 0.113(2) Uani 0.50 1 d P . .
N11 N 0.20910(13) 0.32104(12) 0.5440(3) 0.0825(13) Uani 1 1 d . B .
N12 N 0.17871(13) 0.30488(13) 0.5446(3) 0.0829(13) Uani 1 1 d . . .
N13 N 0.19642(9) 0.26608(9) 0.4064(2) 0.0587(9) Uani 1 1 d . . .
N14 N 0.22681(10) 0.27709(10) 0.4124(3) 0.0635(10) Uani 1 1 d . B .
N15 N 0.19533(9) 0.26613(9) 0.2267(2) 0.0564(9) Uani 1 1 d . . .
N16 N 0.22511(9) 0.27721(10) 0.2170(3) 0.0603(9) Uani 1 1 d . B .
N17 N 0.3387(3) 0.4459(3) 0.3129(5) 0.161(3) Uiso 1 1 d . . .
N18 N 0.0063(4) 0.2500 0.3286(7) 0.154(4) Uiso 1 2 d S . .
C1 C 0.25478(13) 0.39660(13) 0.1410(3) 0.0653(12) Uani 1 1 d . . .
C2 C 0.28158(14) 0.37795(13) 0.1179(4) 0.0736(14) Uani 1 1 d . . .
C3 C 0.30839(14) 0.39186(16) 0.0797(4) 0.0855(16) Uani 1 1 d . . .
H3 H 0.3254 0.3778 0.0632 0.103 Uiso 1 1 d R . .
C4 C 0.31081(15) 0.42644(16) 0.0649(4) 0.0867(17) Uani 1 1 d . A .
C5 C 0.28426(15) 0.44494(15) 0.0865(3) 0.0807(15) Uani 1 1 d . . .
H5 H 0.2846 0.4681 0.0758 0.097 Uiso 1 1 d R . .
C6 C 0.25718(14) 0.43148(14) 0.1232(3) 0.0744(14) Uani 1 1 d . . .
C7 C 0.23070(13) 0.46086(13) 0.3146(3) 0.0667(13) Uani 1 1 d . . .
C8 C 0.23618(14) 0.47778(12) 0.2413(3) 0.0719(14) Uani 1 1 d . . .
C9 C 0.24871(15) 0.50945(14) 0.2419(4) 0.0839(16) Uani 1 1 d . . .
H9 H 0.2524 0.5202 0.1905 0.101 Uiso 1 1 d R . .
C10 C 0.25614(19) 0.52623(15) 0.3147(4) 0.0903(19) Uani 1 1 d . A .
C11 C 0.24978(16) 0.50937(14) 0.3874(4) 0.0839(16) Uani 1 1 d . . .
H11 H 0.2542 0.5201 0.4384 0.101 Uiso 1 1 d R . .
C12 C 0.23741(14) 0.47774(14) 0.3897(3) 0.0750(14) Uani 1 1 d . . .
C13 C 0.25662(13) 0.39664(12) 0.4867(3) 0.0643(12) Uani 1 1 d . . .
C14 C 0.25914(13) 0.43105(13) 0.5071(3) 0.0695(13) Uani 1 1 d . . .
C15 C 0.28630(15) 0.44425(15) 0.5436(4) 0.0821(16) Uani 1 1 d . . .
H15 H 0.2866 0.4673 0.5553 0.098 Uiso 1 1 d R . .
C16 C 0.31301(15) 0.42571(16) 0.5649(4) 0.0862(17) Uani 1 1 d . A .
C17 C 0.31112(14) 0.39185(15) 0.5459(4) 0.0821(16) Uani 1 1 d . . .
H17 H 0.3288 0.3780 0.5583 0.099 Uiso 1 1 d R . .
C18 C 0.28363(14) 0.37755(13) 0.5090(3) 0.0711(13) Uani 1 1 d . . .
C19 C 0.28517(13) 0.33460(12) 0.3111(3) 0.0624(12) Uani 1 1 d . . .
C20 C 0.30366(12) 0.33431(12) 0.3851(4) 0.0707(14) Uani 1 1 d . . .
C21 C 0.33708(14) 0.33329(14) 0.3826(5) 0.0870(18) Uani 1 1 d . . .
H21 H 0.3488 0.3332 0.4330 0.104 Uiso 1 1 d R . .
C22 C 0.35382(17) 0.3323(2) 0.3060(5) 0.101(2) Uani 1 1 d . A .
C23 C 0.33575(13) 0.33322(15) 0.2347(4) 0.0815(16) Uani 1 1 d . . .
H23 H 0.3461 0.3329 0.1824 0.098 Uiso 1 1 d R . .
C24 C 0.30315(12) 0.33435(13) 0.2376(4) 0.0698(13) Uani 1 1 d . . .
C25 C 0.3401(2) 0.4415(2) 0.0243(6) 0.118(3) Uani 1 1 d . . .
C29 C 0.2705(2) 0.5616(2) 0.3167(4) 0.111(3) Uani 1 1 d . . .
C33 C 0.34231(19) 0.4410(2) 0.6058(6) 0.116(3) Uani 1 1 d . . .
C37 C 0.3912(2) 0.3297(4) 0.3049(7) 0.153(4) Uani 1 1 d . . .
C41 C 0.10471(18) 0.2500 0.4962(4) 0.0701(18) Uani 1 2 d S . .
C42 C 0.08832(14) 0.27972(16) 0.5149(4) 0.0818(15) Uani 1 1 d . . .
C43 C 0.05733(16) 0.27882(19) 0.5511(4) 0.103(2) Uani 1 1 d . . .
H43 H 0.0468 0.2991 0.5628 0.123 Uiso 1 1 d R . .
C44 C 0.0424(2) 0.2500 0.5698(7) 0.113(3) Uani 1 2 d S . .
C45 C 0.10310(12) 0.31946(14) 0.3221(3) 0.0722(14) Uani 1 1 d . . .
C46 C 0.08895(14) 0.32992(15) 0.3963(4) 0.0818(15) Uani 1 1 d . . .
C47 C 0.06187(16) 0.35052(18) 0.3979(5) 0.104(2) Uani 1 1 d . . .
H47 H 0.0537 0.3578 0.4497 0.125 Uiso 1 1 d R . .
C48 C 0.0466(2) 0.3607(2) 0.3240(5) 0.122(3) Uani 1 1 d . A .
C49 C 0.06071(15) 0.35037(19) 0.2506(5) 0.102(2) Uani 1 1 d . . .
H49 H 0.0517 0.3574 0.1996 0.122 Uiso 1 1 d R . .
C50 C 0.08772(14) 0.33019(14) 0.2494(4) 0.0787(15) Uani 1 1 d . . .
C51 C 0.10110(16) 0.2500 0.1484(5) 0.0659(17) Uani 1 2 d S . .
C52 C 0.08473(12) 0.28003(14) 0.1319(3) 0.0736(14) Uani 1 1 d . . .
C53 C 0.05370(13) 0.27946(16) 0.0998(4) 0.0868(17) Uani 1 1 d . . .
H53 H 0.0433 0.2999 0.0893 0.104 Uiso 1 1 d R . .
C54 C 0.0375(2) 0.2500 0.0825(6) 0.090(2) Uani 1 2 d S . .
C55 C 0.0091(4) 0.2500 0.6153(10) 0.155(6) Uani 1 2 d S . .
C56 C 0.0145(5) 0.2630(5) 0.7099(13) 0.152(8) Uiso 0.50 1 d P . .
C58 C 0.0180(3) 0.3868(4) 0.3263(6) 0.164(5) Uani 1 1 d . . .
C62 C 0.0038(3) 0.2500 0.0437(8) 0.122(4) Uani 1 2 d S . .
C63 C -0.0190(6) 0.2728(6) 0.1042(15) 0.167(8) Uiso 0.50 1 d P . .
C65 C 0.18005(12) 0.35076(13) 0.3187(3) 0.0600(12) Uani 1 1 d . . .
C67 C 0.1084(4) 0.3964(4) 0.0654(9) 0.114(3) Uiso 0.50 1 d PDU . .
C69 C 0.1478(4) 0.3850(4) -0.0207(9) 0.116(3) Uiso 0.50 1 d PDU . .
C70 C 0.14907(18) 0.45806(18) 0.3158(5) 0.097(2) Uani 1 1 d . . .
H70 H 0.1332 0.4749 0.3159 0.116 Uiso 1 1 d R . .
C73 C 0.1107(4) 0.3977(4) 0.5742(11) 0.118(5) Uiso 0.50 1 d P . .
C75 C 0.1475(4) 0.3831(4) 0.6549(9) 0.100(4) Uiso 0.50 1 d P . .
C76 C 0.1666(2) 0.30163(19) 0.0141(5) 0.125(2) Uani 0.50 1 d P B .
N6' N 0.1666(2) 0.30163(19) 0.0141(5) 0.125(2) Uani 0.50 1 d P B .
C78 C 0.1713(2) 0.30193(17) 0.6192(4) 0.126(3) Uani 0.50 1 d P B .
N10' N 0.1713(2) 0.30193(17) 0.6192(4) 0.126(3) Uani 0.50 1 d P B .
C80 C 0.24485(17) 0.2500 0.4156(5) 0.0675(18) Uani 1 2 d S . .
C81 C 0.28012(18) 0.2500 0.4263(7) 0.090(3) Uani 1 2 d S B .
H81A H 0.2855 0.2398 0.4796 0.134 Uiso 0.50 1 d PR . .
H81B H 0.2880 0.2729 0.4252 0.134 Uiso 0.50 1 d PR . .
H81C H 0.2900 0.2374 0.3813 0.134 Uiso 0.50 1 d PR . .
C82 C 0.24313(16) 0.2500 0.2107(4) 0.0576(15) Uani 1 2 d S . .
C83 C 0.2788(2) 0.2500 0.1986(7) 0.093(3) Uani 1 2 d S B .
H83A H 0.2839 0.2412 0.1436 0.139 Uiso 0.50 1 d PR . .
H83B H 0.2889 0.2361 0.2411 0.139 Uiso 0.50 1 d PR . .
H83C H 0.2869 0.2727 0.2031 0.139 Uiso 0.50 1 d PR . .
C84 C 0.3108(3) 0.4241(3) 0.3125(6) 0.143(3) Uiso 1 1 d . C .
C86 C 0.0426(4) 0.2500 0.3265(8) 0.151(5) Uiso 1 2 d S . .
C87 C -0.0051(8) 0.2815(9) 0.3305(18) 0.214(13) Uiso 0.50 1 d P . .
C26A C 0.3710(4) 0.4318(5) 0.0824(12) 0.131(6) Uiso 0.557(10) 1 d P A 1
C27A C 0.3451(5) 0.4264(5) -0.0678(12) 0.150(7) Uiso 0.557(10) 1 d P A 1
C28A C 0.3381(5) 0.4762(5) 0.0042(14) 0.147(7) Uiso 0.557(10) 1 d P A 1
C30A C 0.2857(5) 0.5687(5) 0.4012(12) 0.144(6) Uiso 0.557(10) 1 d P A 1
C31A C 0.2842(5) 0.5706(5) 0.2298(13) 0.150(7) Uiso 0.557(10) 1 d P A 1
C32A C 0.2387(8) 0.5878(8) 0.3228(15) 0.208(12) Uiso 0.557(10) 1 d P A 1
C34A C 0.3452(4) 0.4792(4) 0.5789(11) 0.125(5) Uiso 0.557(10) 1 d P A 1
C35A C 0.3335(6) 0.4494(6) 0.6973(12) 0.146(7) Uiso 0.557(10) 1 d P A 1
C36A C 0.3730(4) 0.4242(4) 0.5840(11) 0.113(5) Uiso 0.557(10) 1 d P A 1
C38A C 0.4074(4) 0.3428(5) 0.3821(11) 0.134(6) Uiso 0.557(10) 1 d P A 1
C39A C 0.3967(8) 0.2890(8) 0.3129(19) 0.200(11) Uiso 0.557(10) 1 d P A 1
C40A C 0.4044(8) 0.3319(9) 0.2174(19) 0.203(11) Uiso 0.557(10) 1 d P A 1
C57A C -0.0142(6) 0.2773(6) 0.5664(16) 0.159(8) Uiso 0.50 1 d P . .
C59A C 0.0073(7) 0.3911(7) 0.4129(17) 0.205(10) Uiso 0.557(10) 1 d P A 1
C60A C -0.0074(5) 0.3741(5) 0.2601(13) 0.147(6) Uiso 0.557(10) 1 d P A 1
C61A C 0.0310(6) 0.4198(6) 0.2832(16) 0.181(9) Uiso 0.557(10) 1 d P A 1
C64A C -0.0114(5) 0.2878(5) 0.0497(13) 0.133(6) Uiso 0.50 1 d P . .
C77A C 0.1421(4) 0.2850(4) -0.0258(10) 0.135(6) Uiso 0.622(13) 1 d P B 1
C79A C 0.1474(4) 0.2829(5) 0.6687(9) 0.144(7) Uani 0.622(13) 1 d P B 1
C85A C 0.3785(9) 0.4406(8) 0.3169(15) 0.254(17) Uiso 0.63(3) 1 d P C 1
C26B C 0.3702(5) 0.4220(6) 0.0407(14) 0.120(6) Uiso 0.443(10) 1 d P A 2
C27B C 0.3335(6) 0.4502(7) -0.0663(15) 0.142(8) Uiso 0.443(10) 1 d P A 2
C28B C 0.3438(5) 0.4795(5) 0.0547(13) 0.109(6) Uiso 0.443(10) 1 d P A 2
C30B C 0.3051(9) 0.5575(9) 0.3123(17) 0.195(13) Uiso 0.443(10) 1 d P A 2
C31B C 0.2622(5) 0.5815(5) 0.2348(12) 0.112(6) Uiso 0.443(10) 1 d P A 2
C32B C 0.2630(5) 0.5811(5) 0.3973(12) 0.116(6) Uiso 0.443(10) 1 d P A 2
C34B C 0.3381(5) 0.4721(6) 0.6424(15) 0.130(7) Uiso 0.443(10) 1 d P A 2
C35B C 0.3451(6) 0.4248(7) 0.6943(14) 0.137(8) Uiso 0.443(10) 1 d P A 2
C36B C 0.3716(5) 0.4356(5) 0.5438(12) 0.109(5) Uiso 0.443(10) 1 d P A 2
C38B C 0.4004(13) 0.3107(14) 0.398(4) 0.32(2) Uiso 0.443(10) 1 d P A 2
C39B C 0.4002(8) 0.2969(9) 0.247(3) 0.206(13) Uiso 0.443(10) 1 d P A 2
C40B C 0.4044(6) 0.3551(7) 0.2297(16) 0.147(8) Uiso 0.443(10) 1 d P A 2
C57B C -0.0063(7) 0.2835(8) 0.621(2) 0.203(11) Uiso 0.50 1 d P . .
C59B C -0.0090(8) 0.3660(9) 0.370(2) 0.203(13) Uiso 0.443(10) 1 d P A 2
C60B C 0.0043(8) 0.3928(9) 0.238(2) 0.182(11) Uiso 0.443(10) 1 d P A 2
C61B C 0.0290(6) 0.4170(7) 0.3652(17) 0.155(9) Uiso 0.443(10) 1 d P A 2
C64B C 0.0075(5) 0.2621(5) -0.0478(13) 0.166(8) Uiso 0.50 1 d P . .
C77B C 0.2350(4) 0.3385(4) -0.0347(11) 0.085(5) Uiso 0.378(13) 1 d P B 2
C79B C 0.2425(8) 0.3391(8) 0.6677(18) 0.158(11) Uiso 0.378(13) 1 d P B 2
C85B C 0.3309(9) 0.4779(9) 0.3165(17) 0.155(15) Uiso 0.37(3) 1 d P C 2
C66 C 0.1300(2) 0.4012(2) 0.1334(5) 0.1230(19) Uiso 1 1 d DU . .
C72 C 0.1313(3) 0.4015(3) 0.5053(7) 0.146(3) Uiso 1 1 d U . .
C74 C 0.1716(3) 0.3910(3) 0.5828(7) 0.149(3) Uiso 1 1 d . . .
C68 C 0.1698(2) 0.3927(2) 0.0490(5) 0.126(2) Uiso 1 1 d DU . .

loop_
_atom_site_aniso_label
_atom_site_aniso_U_11
_atom_site_aniso_U_22
_atom_site_aniso_U_33
_atom_site_aniso_U_23
_atom_site_aniso_U_13
_atom_site_aniso_U_12
Co1 0.0594(4) 0.0520(4) 0.0697(4) -0.0002(3) 0.0025(3) -0.0023(3)
Co2 0.0760(5) 0.0518(4) 0.0736(5) 0.0016(3) -0.0036(3) 0.0032(3)
Co3 0.0786(5) 0.0538(4) 0.0719(4) -0.0017(3) 0.0046(3) 0.0036(3)
Co4 0.0653(4) 0.0509(4) 0.0711(4) 0.0010(3) -0.0020(3) -0.0024(3)
Co5 0.0617(4) 0.0586(4) 0.0693(4) -0.0020(3) 0.0041(3) 0.0023(3)
Co6 0.0548(4) 0.0567(4) 0.0667(4) -0.0001(3) -0.0018(3) 0.0031(3)
S1 0.0690(8) 0.0574(8) 0.0808(9) -0.0043(6) 0.0121(6) -0.0032(6)
S2 0.0944(10) 0.0521(8) 0.0732(8) 0.0050(6) -0.0062(7) 0.0012(6)
S3 0.0953(10) 0.0540(8) 0.0698(8) -0.0050(6) 0.0040(6) -0.0021(6)
S4 0.0762(8) 0.0581(8) 0.0787(8) 0.0032(6) -0.0121(6) -0.0007(6)
S5 0.0753(9) 0.0836(10) 0.0820(9) -0.0107(7) 0.0136(7) 0.0141(7)
S6 0.0657(8) 0.0726(9) 0.0860(9) 0.0072(7) -0.0063(6) 0.0129(6)
O1 0.075(2) 0.052(2) 0.073(2) 0.0000(15) 0.0066(16) -0.0049(16)
O2 0.084(2) 0.048(2) 0.072(2) 0.0009(15) -0.0019(16) -0.0024(17)
O3 0.075(2) 0.0515(19) 0.072(2) 0.0005(16) -0.0080(16) -0.0044(15)
O4 0.064(2) 0.054(2) 0.077(2) -0.0021(15) -0.0027(15) -0.0023(15)
O5 0.104(3) 0.076(3) 0.091(3) -0.005(2) -0.007(2) 0.024(2)
O6 0.096(3) 0.079(3) 0.097(3) -0.006(2) 0.009(2) 0.024(2)
O8 0.074(2) 0.051(2) 0.071(2) -0.0019(15) 0.0002(15) 0.0068(15)
O9 0.072(2) 0.055(2) 0.068(2) 0.0068(16) -0.0027(16) -0.0012(15)
O10 0.0590(19) 0.0485(19) 0.082(2) -0.0033(16) 0.0066(16) -0.0039(14)
O11 0.064(3) 0.065(3) 0.071(3) 0.000 0.015(2) 0.000
O12 0.0550(19) 0.064(2) 0.076(2) 0.0008(16) 0.0046(14) 0.0105(15)
O13 0.051(3) 0.070(3) 0.074(3) 0.000 -0.002(2) 0.000
N1 0.100(3) 0.096(3) 0.094(3) -0.003(2) -0.008(2) 0.003(2)
N3 0.107(4) 0.072(3) 0.075(3) 0.006(2) 0.013(3) 0.005(3)
N5 0.239(10) 0.149(7) 0.068(4) -0.002(4) 0.010(5) -0.040(7)
N6 0.135(6) 0.117(5) 0.084(4) -0.003(4) 0.020(4) -0.026(4)
C76' 0.135(6) 0.117(5) 0.084(4) -0.003(4) 0.020(4) -0.026(4)
N7 0.091(3) 0.063(3) 0.076(3) 0.000(2) -0.007(2) -0.007(2)
N8 0.088(3) 0.073(3) 0.074(3) 0.008(2) -0.005(2) 0.002(2)
N9 0.206(10) 0.146(7) 0.081(5) -0.005(4) -0.002(5) -0.025(7)
N10 0.143(6) 0.114(5) 0.082(4) -0.007(4) -0.016(4) -0.016(4)
C78' 0.143(6) 0.114(5) 0.082(4) -0.007(4) -0.016(4) -0.016(4)
N11 0.099(4) 0.070(3) 0.079(3) 0.000(2) 0.006(3) -0.011(3)
N12 0.098(4) 0.083(3) 0.068(3) -0.012(2) 0.005(2) 0.004(3)
N13 0.060(2) 0.051(2) 0.066(2) -0.0008(17) 0.0044(17) -0.0019(16)
N14 0.063(2) 0.051(2) 0.076(3) 0.0058(19) 0.0003(19) 0.0024(18)
N15 0.059(2) 0.0482(19) 0.062(2) -0.0023(16) -0.0046(17) -0.0013(16)
N16 0.053(2) 0.054(2) 0.074(2) -0.0036(19) -0.0005(18) -0.0028(17)
C1 0.079(3) 0.060(3) 0.057(3) 0.001(2) 0.001(2) -0.011(2)
C2 0.079(4) 0.057(3) 0.085(4) 0.001(3) 0.009(3) -0.007(3)
C3 0.075(4) 0.078(4) 0.103(4) 0.007(3) 0.016(3) -0.004(3)
C4 0.079(4) 0.075(4) 0.106(5) 0.018(3) 0.014(3) -0.009(3)
C5 0.100(4) 0.068(4) 0.074(3) 0.013(3) 0.005(3) -0.016(3)
C6 0.089(4) 0.063(3) 0.072(3) 0.006(3) 0.003(3) 0.000(3)
C7 0.074(3) 0.047(3) 0.079(3) 0.010(2) 0.004(2) -0.004(2)
C8 0.100(4) 0.043(3) 0.072(3) -0.002(2) -0.010(3) -0.001(2)
C9 0.103(4) 0.063(4) 0.085(4) 0.005(3) -0.001(3) -0.015(3)
C10 0.130(6) 0.059(4) 0.082(4) -0.005(3) 0.000(3) -0.023(4)
C11 0.109(5) 0.063(4) 0.080(4) -0.009(3) -0.006(3) -0.017(3)
C12 0.094(4) 0.064(3) 0.067(3) -0.001(3) 0.001(3) -0.003(3)
C13 0.078(3) 0.050(3) 0.065(3) 0.002(2) -0.001(2) -0.003(2)
C14 0.085(4) 0.059(3) 0.065(3) -0.010(2) -0.003(2) -0.007(3)
C15 0.093(4) 0.071(4) 0.082(4) -0.015(3) 0.005(3) -0.019(3)
C16 0.080(4) 0.083(4) 0.096(4) -0.022(3) -0.009(3) -0.007(3)
C17 0.076(3) 0.082(4) 0.088(4) -0.018(3) -0.010(3) 0.000(3)
C18 0.082(4) 0.061(3) 0.070(3) -0.001(2) -0.004(3) -0.008(3)
C19 0.060(3) 0.045(3) 0.082(3) 0.001(2) 0.008(2) 0.001(2)
C20 0.060(3) 0.053(3) 0.099(4) 0.004(3) -0.008(3) 0.004(2)
C21 0.069(4) 0.074(4) 0.118(5) -0.007(3) -0.026(3) 0.000(3)
C22 0.061(4) 0.120(6) 0.122(6) -0.005(4) 0.002(3) 0.005(3)
C23 0.059(3) 0.086(4) 0.099(4) -0.006(3) 0.008(3) -0.004(3)
C24 0.064(3) 0.064(3) 0.081(4) 0.001(3) -0.003(2) -0.005(2)
C25 0.113(6) 0.095(5) 0.146(7) 0.038(5) 0.032(5) -0.014(4)
C29 0.149(8) 0.081(5) 0.103(5) -0.009(4) 0.016(4) -0.034(5)
C33 0.103(5) 0.098(5) 0.149(7) -0.040(5) -0.018(5) -0.020(4)
C37 0.079(5) 0.232(13) 0.148(8) -0.016(8) -0.005(5) -0.006(6)
C41 0.070(4) 0.078(5) 0.063(4) 0.000 0.011(3) 0.000
C42 0.068(3) 0.100(4) 0.078(3) -0.004(3) 0.017(3) 0.001(3)
C43 0.078(4) 0.119(5) 0.112(5) -0.003(4) 0.041(4) 0.009(4)
C44 0.086(6) 0.134(9) 0.118(8) 0.000 0.050(6) 0.000
C45 0.047(3) 0.074(4) 0.096(4) 0.001(3) 0.014(2) 0.009(2)
C46 0.069(3) 0.086(4) 0.090(4) -0.008(3) 0.004(3) 0.007(3)
C47 0.089(4) 0.108(5) 0.115(5) -0.019(4) 0.013(4) 0.043(4)
C48 0.092(5) 0.142(7) 0.131(7) -0.020(5) -0.001(4) 0.061(5)
C49 0.074(4) 0.116(5) 0.115(5) -0.008(4) -0.019(4) 0.034(4)
C50 0.077(4) 0.070(3) 0.089(4) 0.007(3) -0.002(3) 0.011(3)
C51 0.049(4) 0.075(5) 0.074(4) 0.000 0.000(3) 0.000
C52 0.056(3) 0.085(4) 0.080(3) 0.005(3) -0.011(2) 0.009(3)
C53 0.065(3) 0.097(4) 0.098(4) -0.001(3) -0.018(3) 0.014(3)
C54 0.070(5) 0.109(7) 0.091(6) 0.000 -0.013(4) 0.000
C55 0.157(12) 0.116(10) 0.191(14) 0.000 0.107(11) 0.000
C58 0.151(10) 0.209(13) 0.132(8) -0.004(8) 0.007(6) 0.083(9)
C62 0.081(6) 0.149(10) 0.135(9) 0.000 -0.042(6) 0.000
C65 0.055(3) 0.057(3) 0.068(3) -0.007(2) 0.001(2) 0.004(2)
C70 0.094(5) 0.076(4) 0.121(6) -0.001(4) -0.013(4) 0.034(4)
C76 0.148(7) 0.109(5) 0.117(6) 0.000(4) -0.037(5) -0.018(5)
N6' 0.148(7) 0.109(5) 0.117(6) 0.000(4) -0.037(5) -0.018(5)
C78 0.208(9) 0.091(5) 0.080(4) -0.009(3) 0.043(5) -0.034(5)
N10' 0.208(9) 0.091(5) 0.080(4) -0.009(3) 0.043(5) -0.034(5)
C80 0.057(4) 0.064(5) 0.082(5) 0.000 0.011(3) 0.000
C81 0.058(4) 0.063(5) 0.148(8) 0.000 -0.004(5) 0.000
C82 0.052(4) 0.053(4) 0.068(4) 0.000 0.006(3) 0.000
C83 0.053(4) 0.065(5) 0.161(9) 0.000 0.012(5) 0.000
C79A 0.129(12) 0.183(16) 0.121(11) 0.017(9) -0.012(8) -0.075(11)

loop_
_atom_type_symbol
_atom_type_description
_atom_type_scat_dispersion_real
_atom_type_scat_dispersion_imag
_atom_type_scat_source
C C 0.0033 0.0016 'International Tables Vol C Tables 4.2.6.8 and 6.1.1.4'
H H 0.0000 0.0000 'International Tables Vol C Tables 4.2.6.8 and 6.1.1.4'
N N 0.0061 0.0033 'International Tables Vol C Tables 4.2.6.8 and 6.1.1.4'
O O 0.0106 0.0060 'International Tables Vol C Tables 4.2.6.8 and 6.1.1.4'
S S 0.1246 0.1234 'International Tables Vol C Tables 4.2.6.8 and 6.1.1.4'
Co Co 0.3494 0.9721 'International Tables Vol C Tables 4.2.6.8 and 6.1.1.4'

loop_
_geom_angle_atom_site_label_1
_geom_angle_atom_site_label_2
_geom_angle_atom_site_label_3
_geom_angle
_geom_angle_site_symmetry_1
_geom_angle_site_symmetry_3
N7 Co1 O1 92.76(16) . .
N7 Co1 O4 171.98(16) . .
O1 Co1 O4 95.18(13) . .
N7 Co1 O10 83.93(17) . .
O1 Co1 O10 91.02(13) . .
O4 Co1 O10 96.99(14) . .
N7 Co1 N16 82.83(16) . .
O1 Co1 N16 175.29(15) . .
O4 Co1 N16 89.26(14) . .
O10 Co1 N16 86.87(13) . .
N7 Co1 S1 95.49(15) . .
O1 Co1 S1 83.13(11) . .
O4 Co1 S1 84.41(11) . .
O10 Co1 S1 174.09(10) . .
N16 Co1 S1 98.90(11) . .
O2 Co2 O1 92.07(15) . .
O2 Co2 N1 175.3(2) . .
O1 Co2 N1 92.61(19) . .
O2 Co2 O5 89.89(16) . .
O1 Co2 O5 172.06(16) . .
N1 Co2 O5 85.5(2) . .
O2 Co2 O8 77.44(14) . .
O1 Co2 O8 97.32(13) . .
N1 Co2 O8 102.12(19) . .
O5 Co2 O8 90.62(16) . .
O2 Co2 S2 80.43(10) . .
O1 Co2 S2 83.36(10) . .
N1 Co2 S2 99.94(17) . .
O5 Co2 S2 89.39(14) . .
O8 Co2 S2 157.87(11) . .
O2 Co3 O6 89.21(16) . .
O2 Co3 N3 174.98(19) . .
O6 Co3 N3 85.88(19) . .
O2 Co3 O3 91.54(14) . .
O6 Co3 O3 172.66(16) . .
N3 Co3 O3 93.46(18) . .
O2 Co3 O8 77.70(14) . .
O6 Co3 O8 90.31(16) . .
N3 Co3 O8 101.29(18) . .
O3 Co3 O8 96.99(13) . .
O2 Co3 S3 81.09(10) . .
O6 Co3 S3 89.60(13) . .
N3 Co3 S3 99.85(15) . .
O3 Co3 S3 83.30(10) . .
O8 Co3 S3 158.79(11) . .
O3 Co4 N11 93.55(16) . .
O3 Co4 O4 94.80(13) . .
N11 Co4 O4 171.62(16) . .
O3 Co4 O9 90.66(13) . .
N11 Co4 O9 83.81(18) . .
O4 Co4 O9 96.76(14) . .
O3 Co4 N14 175.93(15) . .
N11 Co4 N14 82.86(17) . .
O4 Co4 N14 88.82(14) . .
O9 Co4 N14 87.07(14) . .
O3 Co4 S4 83.19(10) . .
N11 Co4 S4 95.92(16) . .
O4 Co4 S4 84.41(10) . .
O9 Co4 S4 173.83(10) . .
N14 Co4 S4 99.03(11) . .
O11 Co5 O12 94.78(17) . .
O11 Co5 N12 100.3(2) . .
O12 Co5 N12 161.30(17) . .
O11 Co5 N13 86.67(15) . .
O12 Co5 N13 108.17(14) . .
N12 Co5 N13 83.89(18) . .
O11 Co5 O9 170.23(15) . .
O12 Co5 O9 83.91(14) . .
N12 Co5 O9 83.07(17) . .
N13 Co5 O9 84.55(14) . .
O11 Co5 S5 83.39(12) . .
O12 Co5 S5 82.83(10) . .
N12 Co5 S5 87.91(14) . .
N13 Co5 S5 165.80(12) . .
O9 Co5 S5 105.99(10) . .
O13 Co6 O12 95.11(16) . .
O13 Co6 N15 86.83(15) . .
O12 Co6 N15 108.44(14) . .
O13 Co6 N8 100.77(19) . .
O12 Co6 N8 160.41(16) . .
N15 Co6 N8 84.01(17) . .
O13 Co6 O10 170.03(15) . .
O12 Co6 O10 83.85(14) . .
N15 Co6 O10 84.12(13) . .
N8 Co6 O10 82.45(17) . .
O13 Co6 S6 83.49(12) . .
O12 Co6 S6 82.36(10) . .
N15 Co6 S6 166.14(11) . .
N8 Co6 S6 88.07(14) . .
O10 Co6 S6 106.14(10) . .
C2 S1 C24 100.4(3) . .
C2 S1 Co1 96.40(19) . .
C24 S1 Co1 96.10(18) . .
C6 S2 C8 103.3(3) . .
C6 S2 Co2 93.85(19) . .
C8 S2 Co2 93.66(19) . .
C14 S3 C12 103.1(3) . .
C14 S3 Co3 94.20(17) . .
C12 S3 Co3 93.87(19) . .
C18 S4 C20 102.6(2) . .
C18 S4 Co4 95.78(19) . .
C20 S4 Co4 95.77(18) . .
C46 S5 C42 102.6(3) . .
C46 S5 Co5 95.76(19) . .
C42 S5 Co5 95.02(19) . .
C50 S6 C52 102.8(3) . .
C50 S6 Co6 96.5(2) . .
C52 S6 Co6 95.63(17) . .
C1 O1 Co2 119.4(3) . .
C1 O1 Co1 119.2(3) . .
Co2 O1 Co1 121.02(17) . .
C7 O2 Co2 119.1(3) . .
C7 O2 Co3 119.5(3) . .
Co2 O2 Co3 101.98(17) . .
C13 O3 Co4 120.3(3) . .
C13 O3 Co3 118.4(3) . .
Co4 O3 Co3 121.15(16) . .
C19 O4 Co1 117.1(3) . .
C19 O4 Co4 117.6(3) . .
Co1 O4 Co4 124.48(17) . .
C70 O5 Co2 128.9(4) . .
C70 O6 Co3 128.5(4) . .
C65 O8 Co3 122.9(3) . .
C65 O8 Co2 124.1(3) . .
Co3 O8 Co2 96.05(15) . .
C65 O9 Co4 113.7(3) . .
C65 O9 Co5 128.1(3) . .
Co4 O9 Co5 110.78(15) . .
C65 O10 Co1 113.7(3) . .
C65 O10 Co6 127.6(3) . .
Co1 O10 Co6 111.10(15) . .
C41 O11 Co5 120.08(11) . 8_565
C41 O11 Co5 120.08(11) . .
Co5 O11 Co5 119.7(2) 8_565 .
C45 O12 Co5 117.9(3) . .
C45 O12 Co6 118.4(3) . .
Co5 O12 Co6 119.81(16) . .
C51 O13 Co6 119.88(12) . 8_565
C51 O13 Co6 119.88(12) . .
Co6 O13 Co6 119.9(2) 8_565 .
C68 N1 C66 111.7(7) . .
C68 N1 Co2 127.8(6) . .
C66 N1 Co2 120.0(5) . .
C69 N2 C67 123.0(15) . .
C74 N3 C72 110.5(8) . .
C74 N3 Co3 128.6(7) . .
C72 N3 Co3 120.6(6) . .
C75 N4 C73 125.7(18) . .
C76 N5 N6 106.9(6) . .
N7 N6 C77B 146.4(11) . .
N7 N6 N5 108.4(7) . .
C77B N6 N5 105.2(10) . .
N6 N7 N8 109.8(5) . .
N6 N7 Co1 131.2(5) . .
N8 N7 Co1 119.0(3) . .
C76 N8 N7 106.4(6) . .
C76 N8 Co6 133.3(5) . .
N7 N8 Co6 120.3(3) . .
N10 N9 C78 104.0(6) . .
N11 N10 N9 109.2(7) . .
N11 N10 C79B 146.0(15) . .
N9 N10 C79B 104.7(14) . .
N10 N11 N12 109.8(5) . .
N10 N11 Co4 131.0(5) . .
N12 N11 Co4 119.2(4) . .
C78 N12 N11 105.8(6) . .
C78 N12 Co5 133.9(6) . .
N11 N12 Co5 120.2(3) . .
N13 N13 N14 109.2(2) 8_565 .
N13 N13 Co5 122.68(10) 8_565 .
N14 N13 Co5 125.4(3) . .
C80 N14 N13 105.6(4) . .
C80 N14 Co4 140.0(4) . .
N13 N14 Co4 113.7(3) . .
N15 N15 N16 109.6(2) 8_565 .
N15 N15 Co6 122.34(10) 8_565 .
N16 N15 Co6 125.4(3) . .
N15 N16 C82 105.2(4) . .
N15 N16 Co1 114.3(3) . .
C82 N16 Co1 139.8(3) . .
C85B N17 C84 112.9(19) . .
C85B N17 C85A 111(2) . .
C84 N17 C85A 135.6(15) . .
C87 N18 C87 139(3) . 8_565
C87 N18 C86 110.6(17) . .
C87 N18 C86 110.6(17) 8_565 .
O1 C1 C2 122.6(5) . .
O1 C1 C6 122.9(5) . .
C2 C1 C6 114.5(5) . .
C3 C2 C1 123.0(5) . .
C3 C2 S1 118.3(5) . .
C1 C2 S1 118.6(4) . .
C2 C3 C4 121.7(6) . .
C2 C3 H3 119.2 . .
C4 C3 H3 119.0 . .
C5 C4 C3 115.5(5) . .
C5 C4 C25 122.9(6) . .
C3 C4 C25 121.5(6) . .
C4 C5 C6 123.6(6) . .
C4 C5 H5 118.1 . .
C6 C5 H5 118.3 . .
C5 C6 C1 121.6(5) . .
C5 C6 S2 118.7(4) . .
C1 C6 S2 119.7(4) . .
O2 C7 C8 121.9(5) . .
O2 C7 C12 120.7(4) . .
C8 C7 C12 117.4(5) . .
C9 C8 C7 120.9(5) . .
C9 C8 S2 121.1(4) . .
C7 C8 S2 118.0(4) . .
C8 C9 C10 122.8(6) . .
C8 C9 H9 118.5 . .
C10 C9 H9 118.7 . .
C11 C10 C9 115.7(5) . .
C11 C10 C29 120.7(5) . .
C9 C10 C29 123.6(5) . .
C12 C11 C10 123.5(5) . .
C12 C11 H11 118.2 . .
C10 C11 H11 118.3 . .
C11 C12 C7 119.7(5) . .
C11 C12 S3 122.3(4) . .
C7 C12 S3 117.8(4) . .
O3 C13 C18 121.1(4) . .
O3 C13 C14 124.6(5) . .
C18 C13 C14 114.2(5) . .
C15 C14 C13 122.0(5) . .
C15 C14 S3 119.1(4) . .
C13 C14 S3 118.9(4) . .
C16 C15 C14 124.0(6) . .
C16 C15 H15 117.9 . .
C14 C15 H15 118.1 . .
C15 C16 C17 115.1(5) . .
C15 C16 C33 122.5(6) . .
C17 C16 C33 122.3(6) . .
C16 C17 C18 122.3(6) . .
C16 C17 H17 118.8 . .
C18 C17 H17 118.9 . .
C13 C18 C17 122.3(5) . .
C13 C18 S4 119.4(4) . .
C17 C18 S4 118.2(4) . .
O4 C19 C24 123.9(5) . .
O4 C19 C20 121.4(4) . .
C24 C19 C20 114.6(5) . .
C21 C20 C19 121.3(6) . .
C21 C20 S4 118.2(5) . .
C19 C20 S4 120.4(4) . .
C20 C21 C22 121.3(6) . .
C20 C21 H21 119.4 . .
C22 C21 H21 119.3 . .
C23 C22 C21 117.0(6) . .
C23 C22 C37 122.7(7) . .
C21 C22 C37 120.3(7) . .
C24 C23 C22 121.4(6) . .
C24 C23 H23 119.2 . .
C22 C23 H23 119.4 . .
C23 C24 C19 124.3(5) . .
C23 C24 S1 117.5(5) . .
C19 C24 S1 118.1(4) . .
C28A C25 C26B 126.5(13) . .
C28A C25 C4 115.9(10) . .
C26B C25 C4 113.2(10) . .
C28A C25 C27B 63.2(12) . .
C26B C25 C27B 116.1(14) . .
C4 C25 C27B 110.9(12) . .
C28A C25 C27A 99.6(12) . .
C26B C25 C27A 81.9(12) . .
C4 C25 C27A 110.4(10) . .
C27B C25 C27A 39.9(10) . .
C28A C25 C28B 32.0(9) . .
C26B C25 C28B 111.1(13) . .
C4 C25 C28B 108.9(9) . .
C27B C25 C28B 95.1(12) . .
C27A C25 C28B 128.6(11) . .
C28A C25 C26A 114.0(12) . .
C26B C25 C26A 28.3(9) . .
C4 C25 C26A 107.2(8) . .
C27B C25 C26A 138.0(13) . .
C27A C25 C26A 109.5(12) . .
C28B C25 C26A 88.7(11) . .
C30B C29 C10 106.3(16) . .
C30B C29 C32B 107.5(15) . .
C10 C29 C32B 113.9(9) . .
C30B C29 C30A 69.8(13) . .
C10 C29 C30A 110.6(9) . .
C32B C29 C30A 40.8(9) . .
C30B C29 C31A 67.4(13) . .
C10 C29 C31A 109.8(9) . .
C32B C29 C31A 135.3(12) . .
C30A C29 C31A 127.3(14) . .
C30B C29 C31B 103.5(15) . .
C10 C29 C31B 111.3(9) . .
C32B C29 C31B 113.4(13) . .
C30A C29 C31B 137.7(11) . .
C31A C29 C31B 38.0(9) . .
C30B C29 C32A 148.2(18) . .
C10 C29 C32A 105.5(13) . .
C32B C29 C32A 58.6(11) . .
C30A C29 C32A 99.1(12) . .
C31A C29 C32A 101.3(13) . .
C31B C29 C32A 64.0(11) . .
C34B C33 C36A 127.8(12) . .
C34B C33 C16 116.5(11) . .
C36A C33 C16 114.1(8) . .
C34B C33 C35A 51.2(12) . .
C36A C33 C35A 121.7(12) . .
C16 C33 C35A 107.9(10) . .
C34B C33 C35B 89.8(14) . .
C36A C33 C35B 87.8(13) . .
C16 C33 C35B 106.5(11) . .
C35A C33 C35B 41.3(10) . .
C34B C33 C36B 118.9(13) . .
C36A C33 C36B 29.6(8) . .
C16 C33 C36B 107.0(9) . .
C35A C33 C36B 143.6(12) . .
C35B C33 C36B 117.0(14) . .
C34B C33 C34A 42.5(10) . .
C36A C33 C34A 107.8(10) . .
C16 C33 C34A 109.5(9) . .
C35A C33 C34A 93.7(11) . .
C35B C33 C34A 129.5(12) . .
C36B C33 C34A 84.5(10) . .
C38A C37 C40A 125.3(17) . .
C38A C37 C22 114.6(10) . .
C40A C37 C22 111.8(14) . .
C38A C37 C39A 102.5(14) . .
C40A C37 C39A 94.6(16) . .
C22 C37 C39A 101.9(14) . .
C38A C37 C39B 129.5(17) . .
C40A C37 C39B 56.2(16) . .
C22 C37 C39B 106.6(14) . .
C39A C37 C39B 39.2(14) . .
C38A C37 C40B 103.5(14) . .
C40A C37 C40B 34.2(13) . .
C22 C37 C40B 107.2(12) . .
C39A C37 C40B 127.7(16) . .
C39B C37 C40B 90.3(18) . .
C38A C37 C38B 48.6(19) . .
C40A C37 C38B 139(2) . .
C22 C37 C38B 104.1(19) . .
C39A C37 C38B 57.7(18) . .
C39B C37 C38B 95(2) . .
C40B C37 C38B 145(2) . .
O11 C41 C42 122.0(3) . .
O11 C41 C42 122.0(3) . 8_565
C42 C41 C42 115.9(7) . 8_565
C41 C42 C43 120.6(6) . .
C41 C42 S5 119.5(4) . .
C43 C42 S5 120.0(5) . .
C44 C43 C42 122.4(7) . .
C44 C43 H43 118.9 . .
C42 C43 H43 118.8 . .
C43 C44 C43 118.2(8) 8_565 .
C43 C44 C55 120.9(4) 8_565 .
C43 C44 C55 120.9(4) . .
O12 C45 C46 122.5(5) . .
O12 C45 C50 122.2(5) . .
C46 C45 C50 115.2(5) . .
C45 C46 C47 122.4(6) . .
C45 C46 S5 119.4(4) . .
C47 C46 S5 118.2(5) . .
C46 C47 C48 121.3(6) . .
C46 C47 H47 119.4 . .
C48 C47 H47 119.3 . .
C49 C48 C47 116.2(6) . .
C49 C48 C58 122.4(7) . .
C47 C48 C58 120.8(7) . .
C48 C49 C50 122.2(7) . .
C48 C49 H49 118.9 . .
C50 C49 H49 119.0 . .
C49 C50 C45 122.6(6) . .
C49 C50 S6 118.5(5) . .
C45 C50 S6 118.9(4) . .
O13 C51 C52 121.3(3) . .
O13 C51 C52 121.3(3) . 8_565
C52 C51 C52 117.5(7) . 8_565
C53 C52 C51 120.3(6) . .
C53 C52 S6 120.1(4) . .
C51 C52 S6 119.6(4) . .
C52 C53 C54 122.6(6) . .
C52 C53 H53 118.5 . .
C54 C53 H53 118.9 . .
C53 C54 C53 116.7(8) 8_565 .
C53 C54 C62 121.6(4) 8_565 .
C53 C54 C62 121.6(4) . .
C57B C55 C57B 128(3) . 8_565
C57B C55 C44 114.1(12) . .
C57B C55 C44 114.1(12) 8_565 .
C57B C55 C56 107.0(17) . 8_565
C57B C55 C56 73.3(15) 8_565 8_565
C44 C55 C56 108.4(13) . 8_565
C57B C55 C56 73.3(15) . .
C57B C55 C56 107.0(17) 8_565 .
C44 C55 C56 108.4(13) . .
C56 C55 C56 37.6(14) 8_565 .
C57B C55 C57A 35.3(13) . .
C57B C55 C57A 112(2) 8_565 .
C44 C55 C57A 107.3(11) . .
C56 C55 C57A 137.4(13) 8_565 .
C56 C55 C57A 108.2(12) . .
C57B C55 C57A 112(2) . 8_565
C57B C55 C57A 35.3(13) 8_565 8_565
C44 C55 C57A 107.3(11) . 8_565
C56 C55 C57A 108.2(12) 8_565 8_565
C56 C55 C57A 137.4(13) . 8_565
C57A C55 C57A 82(2) . 8_565
C56 C56 C55 71.2(7) 8_565 .
C56 C56 C57B 116.3(12) 8_565 .
C55 C56 C57B 50.2(12) . .
C61B C58 C59A 65.6(15) . .
C61B C58 C60B 112.8(19) . .
C59A C58 C60B 137(2) . .
C61B C58 C59B 118.8(18) . .
C59A C58 C59B 54.5(15) . .
C60B C58 C59B 103(2) . .
C61B C58 C60A 141.0(15) . .
C59A C58 C60A 117.9(17) . .
C60B C58 C60A 35.8(12) . .
C59B C58 C60A 69.4(18) . .
C61B C58 C48 109.0(15) . .
C59A C58 C48 109.0(13) . .
C60B C58 C48 111.0(14) . .
C59B C58 C48 101.4(16) . .
C60A C58 C48 105.9(11) . .
C61B C58 C61A 51.7(14) . .
C59A C58 C61A 114.7(17) . .
C60B C58 C61A 66.3(15) . .
C59B C58 C61A 152.0(17) . .
C60A C58 C61A 101.8(13) . .
C48 C58 C61A 106.6(13) . .
C54 C62 C64B 107.0(12) . 8_565
C54 C62 C64B 107.0(12) . .
C64B C62 C64B 36.4(15) 8_565 .
C54 C62 C63 106.8(11) . .
C64B C62 C63 142.4(13) 8_565 .
C64B C62 C63 116.3(12) . .
C54 C62 C63 106.8(11) . 8_565
C64B C62 C63 116.3(12) 8_565 8_565
C64B C62 C63 142.4(13) . 8_565
C63 C62 C63 68.0(18) . 8_565
C54 C62 C64A 109.1(8) . 8_565
C64B C62 C64A 78.8(11) 8_565 8_565
C64B C62 C64A 112.4(12) . 8_565
C63 C62 C64A 104.9(14) . 8_565
C63 C62 C64A 39.4(9) 8_565 8_565
C54 C62 C64A 109.1(8) . .
C64B C62 C64A 112.4(12) 8_565 .
C64B C62 C64A 78.8(11) . .
C63 C62 C64A 39.4(9) . .
C63 C62 C64A 104.9(14) 8_565 .
C64A C62 C64A 134.2(16) 8_565 .
C64A C63 C62 70.7(18) . .
C64A C63 C63 122.8(17) . 8_565
C62 C63 C63 56.0(9) . 8_565
O8 C65 O9 120.4(4) . .
O8 C65 O10 118.3(4) . .
O9 C65 O10 121.2(5) . .
N2 C67 C66 120.9(14) . .
N2 C69 C68 115.0(13) . .
O5 C70 O6 127.9(6) . .
O5 C70 H70 116.0 . .
O6 C70 H70 116.0 . .
N4 C73 C72 120.0(16) . .
N4 C75 C74 115.6(15) . .
N8 C76 N5 108.6(7) . .
N8 C76 C77A 135.4(11) . .
N5 C76 C77A 115.6(10) . .
N12 C78 N9 111.0(8) . .
N12 C78 C79A 137.1(9) . .
N9 C78 C79A 109.8(8) . .
N14 C80 N14 110.5(6) . 8_565
N14 C80 C81 124.7(3) . .
N14 C80 C81 124.7(3) 8_565 .
C80 C81 H81A 109.4 . .
C80 C81 H81B 109.5 . .
H81A C81 H81B 109.5 . .
C80 C81 H81C 109.6 . .
H81A C81 H81C 109.5 . .
H81B C81 H81C 109.5 . .
N16 C82 N16 110.5(6) . 8_565
N16 C82 C83 124.8(3) . .
N16 C82 C83 124.8(3) 8_565 .
C82 C83 H83A 109.3 . .
C82 C83 H83B 109.6 . .
H83A C83 H83B 109.5 . .
C82 C83 H83C 109.5 . .
H83A C83 H83C 109.5 . .
H83B C83 H83C 109.5 . .
C57B C57A C55 63(3) . .
C63 C64A C62 69.9(17) . .
C57A C57B C55 82(3) . .
C57A C57B C56 137(4) . .
C55 C57B C56 56.5(15) . .
C64B C64B C62 71.8(8) 8_565 .
N1 C66 C67 121.4(9) . .
N3 C72 C73 122.2(11) . .
N3 C74 C75 125.4(11) . .
N1 C68 C69 127.5(10) . .

loop_
_geom_bond_atom_site_label_1
_geom_bond_atom_site_label_2
_geom_bond_distance
_geom_bond_site_symmetry_2
Co1 N7 2.096(5) .
Co1 O1 2.094(4) .
Co1 O4 2.105(3) .
Co1 O10 2.121(3) .
Co1 N16 2.238(4) .
Co1 S1 2.4245(16) .
Co2 O2 2.041(3) .
Co2 O1 2.078(4) .
Co2 N1 2.076(6) .
Co2 O5 2.083(4) .
Co2 O8 2.145(3) .
Co2 S2 2.5236(17) .
Co3 O2 2.047(3) .
Co3 O6 2.085(4) .
Co3 N3 2.090(5) .
Co3 O3 2.095(3) .
Co3 O8 2.127(3) .
Co3 S3 2.5161(16) .
Co4 O3 2.083(3) .
Co4 N11 2.086(5) .
Co4 O4 2.119(3) .
Co4 O9 2.125(4) .
Co4 N14 2.241(4) .
Co4 S4 2.4204(16) .
Co5 O11 2.070(2) .
Co5 O12 2.110(3) .
Co5 N12 2.112(5) .
Co5 N13 2.114(4) .
Co5 O9 2.142(3) .
Co5 S5 2.4547(16) .
Co6 O13 2.065(2) .
Co6 O12 2.110(3) .
Co6 N15 2.125(4) .
Co6 N8 2.137(5) .
Co6 O10 2.145(3) .
Co6 S6 2.4501(15) .
S1 C2 1.788(5) .
S1 C24 1.811(6) .
S2 C6 1.788(6) .
S2 C8 1.796(5) .
S3 C14 1.792(6) .
S3 C12 1.812(6) .
S4 C18 1.782(5) .
S4 C20 1.785(6) .
S5 C46 1.785(6) .
S5 C42 1.787(6) .
S6 C50 1.776(6) .
S6 C52 1.776(6) .
O1 C1 1.325(6) .
O2 C7 1.336(6) .
O3 C13 1.310(6) .
O4 C19 1.350(6) .
O5 C70 1.230(7) .
O6 C70 1.287(7) .
O8 C65 1.283(6) .
O9 C65 1.282(6) .
O10 C65 1.313(5) .
O11 C41 1.316(8) .
O11 Co5 2.070(2) 8_565
O12 C45 1.348(6) .
O13 C51 1.345(8) .
O13 Co6 2.065(2) 8_565
N1 C68 1.260(9) .
N1 C66 1.376(9) .
N2 C69 1.257(14) .
N2 C67 1.251(13) .
N3 C74 1.220(11) .
N3 C72 1.389(11) .
N4 C75 1.139(18) .
N4 C73 1.226(18) .
N5 C76 1.361(11) .
N5 N6 1.383(11) .
N6 N7 1.230(7) .
N6 C77B 1.305(18) .
N7 N8 1.423(7) .
N8 C76 1.286(8) .
N9 N10 1.388(11) .
N9 C78 1.394(12) .
N10 N11 1.241(8) .
N10 C79B 1.42(3) .
N11 N12 1.431(7) .
N12 C78 1.251(7) .
N13 N13 1.298(7) 8_565
N13 N14 1.353(5) .
N14 C80 1.330(6) .
N15 N15 1.302(7) 8_565
N15 N16 1.335(5) .
N16 C82 1.337(5) .
N17 C85B 1.33(3) .
N17 C84 1.465(15) .
N17 C85A 1.69(4) .
N18 C87 1.36(3) .
N18 C87 1.36(3) 8_565
N18 C86 1.52(2) .
C1 C2 1.403(8) .
C1 C6 1.441(8) .
C2 C3 1.400(8) .
C3 C4 1.420(9) .
C3 H3 0.9499 .
C4 C5 1.385(9) .
C4 C25 1.520(9) .
C5 C6 1.391(8) .
C5 H5 0.9499 .
C7 C8 1.385(7) .
C7 C12 1.420(7) .
C8 C9 1.382(7) .
C9 C10 1.391(8) .
C9 H9 0.9500 .
C10 C11 1.383(8) .
C10 C29 1.550(9) .
C11 C12 1.378(8) .
C11 H11 0.9503 .
C13 C18 1.416(7) .
C13 C14 1.431(7) .
C14 C15 1.388(8) .
C15 C16 1.390(9) .
C15 H15 0.9500 .
C16 C17 1.403(9) .
C16 C33 1.525(9) .
C17 C18 1.420(8) .
C17 H17 0.9499 .
C19 C24 1.407(7) .
C19 C20 1.424(7) .
C20 C21 1.402(8) .
C21 C22 1.422(9) .
C21 H21 0.9502 .
C22 C23 1.379(9) .
C22 C37 1.569(12) .
C23 C24 1.368(8) .
C23 H23 0.9498 .
C25 C28A 1.44(2) .
C25 C26B 1.51(2) .
C25 C27B 1.53(2) .
C25 C27A 1.62(2) .
C25 C28B 1.62(2) .
C25 C26A 1.65(2) .
C29 C30B 1.46(4) .
C29 C32B 1.55(2) .
C29 C30A 1.53(2) .
C29 C31A 1.56(2) .
C29 C31B 1.59(2) .
C29 C32A 1.71(3) .
C33 C34B 1.40(2) .
C33 C36A 1.496(17) .
C33 C35A 1.56(2) .
C33 C35B 1.58(2) .
C33 C36B 1.60(2) .
C33 C34A 1.608(18) .
C37 C38A 1.515(19) .
C37 C40A 1.52(3) .
C37 C39A 1.66(3) .
C37 C39B 1.66(4) .
C37 C40B 1.68(3) .
C37 C38B 1.73(6) .
C41 C42 1.415(7) .
C41 C42 1.415(7) 8_565
C42 C43 1.425(8) .
C43 C44 1.356(8) .
C43 H43 0.9497 .
C44 C43 1.356(8) 8_565
C44 C55 1.575(13) .
C45 C46 1.401(7) .
C45 C50 1.408(8) .
C46 C47 1.407(8) .
C47 C48 1.414(10) .
C47 H47 0.9499 .
C48 C49 1.388(10) .
C48 C58 1.598(12) .
C49 C50 1.395(8) .
C49 H49 0.9501 .
C51 C52 1.418(6) .
C51 C52 1.418(6) 8_565
C52 C53 1.400(7) .
C53 C54 1.397(7) .
C53 H53 0.9496 .
C54 C53 1.397(7) 8_565
C54 C62 1.548(12) .
C55 C57B 1.50(3) .
C55 C57B 1.50(3) 8_565
C55 C56 1.63(2) 8_565
C55 C56 1.63(2) .
C55 C57A 1.67(3) .
C55 C57A 1.67(3) 8_565
C56 C56 1.05(4) 8_565
C56 C57B 1.87(4) .
C58 C61B 1.44(3) .
C58 C59A 1.48(3) .
C58 C60B 1.56(3) .
C58 C59B 1.58(4) .
C58 C60A 1.59(2) .
C58 C61A 1.59(3) .
C62 C64B 1.56(2) 8_565
C62 C64B 1.56(2) .
C62 C63 1.65(2) .
C62 C63 1.65(2) 8_565
C62 C64A 1.65(2) 8_565
C62 C64A 1.65(2) .
C63 C64A 1.11(3) .
C63 C63 1.84(5) 8_565
C67 C66 1.434(13) .
C69 C68 1.489(13) .
C70 H70 0.9499 .
C73 C72 1.418(18) .
C75 C74 1.576(17) .
C76 C77A 1.388(17) .
C78 C79A 1.492(15) .
C80 N14 1.330(6) 8_565
C80 C81 1.489(10) .
C81 H81A 0.9800 .
C81 H81B 0.9800 .
C81 H81C 0.9801 .
C82 N16 1.337(5) 8_565
C82 C83 1.510(10) .
C83 H83A 0.9801 .
C83 H83B 0.9800 .
C83 H83C 0.9799 .
C57A C57B 0.98(3) .
C64B C64B 0.98(4) 8_565

loop_
_platon_squeeze_void_nr
_platon_squeeze_void_average_x
_platon_squeeze_void_average_y
_platon_squeeze_void_average_z
_platon_squeeze_void_volume
_platon_squeeze_void_count_electrons
1 0.000 -0.030 0.006 5763.7 134.1
2 0.500 -0.054 0.208 5759.7 134.9
3 0.110 0.105 0.319 10.0 0.4
4 0.610 0.105 0.181 10.1 0.6
5 0.337 0.250 0.312 12.5 -0.6
